data_7248985
loop_
_publ_author_name
'Basanova, Elizaveta Ivanovna'
'Kulikova, Ekaterina'
'Bormotov, Nikolai I.'
'Serova, Olga'
'Shishkina, Larisa'
'Ovchinnikova, Alyona'
'Odnoshevskiy, Dmitry'
'Pyankov, Oleg'
'Agafonov, Alexander'
'Yarovaya, Olga'
'Borisevich, Sophia'
'Ilyina, Margarita'
'Kolybalov, Dmitry'
'Arkhipov, Sergey'
'Bogdanov, Nikita'
'Pavlova, Marina A.'
'Salakhutdinov, Nariman'
'Perevalov, Valery P.'
'Nikitina, Polina A.'

_publ_section_title
;
 2-Aryl-1-hydroxyimidazoles possessing antiviral activity against wide
 range of orthopoxviruses including Variola virus.
;
_journal_name_full 'RSC Medicinal Chemistry'
_journal_paper_doi 10.1039/D4MD00181H
_journal_year 2024
_chemical_formula_moiety 'C13 H11 F3 N2 O2'
_chemical_formula_sum 'C13 H11 F3 N2 O2'
_chemical_formula_weight 284.24
_chemical_name_systematic
'1-(1-hydroxy-4-methyl-2-(4-(trifluoromethyl)phenyl)-1H-imidazol-5-yl)ethan-1-one 4-acetyl-5-methyl-2-(4-(trifluoromethyl)phenyl)-1H-imidazole 3-oxide'
_space_group_crystal_system monoclinic
_space_group_IT_number 9
_space_group_name_Hall 'I -2ya'
_space_group_name_H-M_alt 'I 1 a 1'
_atom_sites_solution_hydrogens geom
_audit_creation_date 2024-03-14
_audit_creation_method
;
Olex2 1.5
(compiled 2022.04.07 svn.rca3783a0 for OlexSys, GUI svn.r6498)
;
_audit_update_record
;
2024-03-14 deposited with the CCDC.	2024-06-26 downloaded from the CCDC.
;
_cell_angle_alpha 90
_cell_angle_beta 105.339(10)
_cell_angle_gamma 90
_cell_formula_units_Z 16
_cell_length_a 15.7230(16)
_cell_length_b 14.3769(9)
_cell_length_c 23.665(2)
_cell_measurement_reflns_used 3313
_cell_measurement_temperature 295(4)
_cell_measurement_theta_max 25.1670
_cell_measurement_theta_min 2.9380
_cell_volume 5158.9(8)
_computing_cell_refinement 'CrysAlisPro 1.171.41.120a (Rigaku OD, 2021)'
_computing_data_collection 'CrysAlisPro 1.171.41.120a (Rigaku OD, 2021)'
_computing_data_reduction 'CrysAlisPro 1.171.41.120a (Rigaku OD, 2021)'
_computing_molecular_graphics 'Olex2 1.5 (Dolomanov et al., 2009)'
_computing_publication_material 'Olex2 1.5 (Dolomanov et al., 2009)'
_computing_structure_refinement 'SHELXL 2017/1 (Sheldrick, 2015)'
_computing_structure_solution 'SHELXT 2018/2 (Sheldrick, 2018)'
_diffrn_ambient_temperature 295(4)
_diffrn_detector_area_resol_mean 5.8140
_diffrn_measured_fraction_theta_full 0.961
_diffrn_measured_fraction_theta_max 0.797
_diffrn_measurement_details
;
List of Runs (angles in degrees, time in seconds):

  # Type    Start    End  Width  t~exp~   \w     \q     \k     \f   Frames
#--------------------------------------------------------------------------
  1  \w    -90.00  90.00   1.00  240.00    --    0.00   0.00  45.00  180
;
_diffrn_measurement_device 'abstract diffractometer'
_diffrn_measurement_device_type 'Tongda TD-5000'
_diffrn_measurement_method '\w scans'
_diffrn_radiation_type MoK\a
_diffrn_radiation_wavelength 0.71073
_diffrn_reflns_av_R_equivalents 0.0466
_diffrn_reflns_av_unetI/netI 0.0710
_diffrn_reflns_Laue_measured_fraction_full 0.961
_diffrn_reflns_Laue_measured_fraction_max 0.797
_diffrn_reflns_limit_h_max 20
_diffrn_reflns_limit_h_min -20
_diffrn_reflns_limit_k_max 18
_diffrn_reflns_limit_k_min -18
_diffrn_reflns_limit_l_max 30
_diffrn_reflns_limit_l_min -30
_diffrn_reflns_number 16053
_diffrn_reflns_point_group_measured_fraction_full 0.903
_diffrn_reflns_point_group_measured_fraction_max 0.736
_diffrn_reflns_theta_full 25.242
_diffrn_reflns_theta_max 28.227
_diffrn_reflns_theta_min 2.805
_exptl_absorpt_coefficient_mu 0.129
_exptl_absorpt_correction_T_max 1.00000
_exptl_absorpt_correction_T_min 0.69583
_exptl_absorpt_correction_type multi-scan
_exptl_absorpt_process_details
;
CrysAlisPro 1.171.41.120a (Rigaku Oxford Diffraction, 2021)
Empirical absorption correction using spherical harmonics,
implemented in SCALE3 ABSPACK scaling algorithm.
;
_exptl_crystal_colour 'clear colourless'
_exptl_crystal_colour_lustre clear
_exptl_crystal_colour_primary colourless
_exptl_crystal_density_diffrn 1.464
_exptl_crystal_description plate
_exptl_crystal_F_000 2336
_exptl_crystal_preparation 'chemical sythesis'
_exptl_crystal_recrystallization_method 'slow evaporation toluene solution'
_exptl_crystal_size_max 0.03
_exptl_crystal_size_mid 0.025
_exptl_crystal_size_min 0.01
_refine_diff_density_max 0.122
_refine_diff_density_min -0.149
_refine_diff_density_rms 0.030
_refine_ls_abs_structure_details
;
 Flack x determined using 1924 quotients [(I+)-(I-)]/[(I+)+(I-)]
 (Parsons, Flack and Wagner, Acta Cryst. B69 (2013) 249-259).
;
_refine_ls_abs_structure_Flack 0.9(6)
_refine_ls_extinction_method none
_refine_ls_goodness_of_fit_ref 1.001
_refine_ls_hydrogen_treatment constr
_refine_ls_matrix_type full
_refine_ls_number_parameters 836
_refine_ls_number_reflns 9353
_refine_ls_number_restraints 25
_refine_ls_restrained_S_all 1.001
_refine_ls_R_factor_all 0.0993
_refine_ls_R_factor_gt 0.0515
_refine_ls_shift/su_max 0.000
_refine_ls_shift/su_mean 0.000
_refine_ls_structure_factor_coef Fsqd
_refine_ls_weighting_details 'w=1/[\s^2^(Fo^2^)+(0.0534P)^2^] where P=(Fo^2^+2Fc^2^)/3'
_refine_ls_weighting_scheme calc
_refine_ls_wR_factor_gt 0.1119
_refine_ls_wR_factor_ref 0.1299
_reflns_Friedel_coverage 0.846
_reflns_Friedel_fraction_full 0.845
_reflns_Friedel_fraction_max 0.675
_reflns_number_gt 5585
_reflns_number_total 9353
_reflns_threshold_expression 'I > 2\s(I)'
_cod_data_source_file d4md00181h2.cif
_cod_data_source_block 4c_pani114_phme
_cod_original_cell_volume 5159.0(8)
_cod_database_code 7248985
_shelx_shelxl_version_number 2017/1
_shelx_space_group_comment
;
The symmetry employed for this shelxl refinement is uniquely defined
by the following loop, which should always be used as a source of
symmetry information in preference to the above space-group names.
They are only intended as comments.
;
_shelx_estimated_absorpt_t_max 0.999
_shelx_estimated_absorpt_t_min 0.996
_olex2_refinement_description
;
1. Fixed Uiso
 At 1.2 times of:
  All C(H) groups
 At 1.5 times of:
  All C(H,H,H) groups, All O(H) groups
2. Restrained distances
 F6-C1 \\sim F5-C1
 with sigma of 0.02
 F4-C1 \\sim F3-C1
 with sigma of 0.02
 F2-C1 \\sim F1-C1
 with sigma of 0.02
 F18-C1D \\sim F13-C1D
 with sigma of 0.02
 F16-C1D \\sim F17-C1D
 with sigma of 0.02
 F14-C1D \\sim F15-C1D
 with sigma of 0.02
 F9-C1B \\sim F10-C1B
 with sigma of 0.02
 F7-C1B \\sim F8-C1B
 with sigma of 0.02
 F11-C1B \\sim F12-C1B
 with sigma of 0.02
 F22-C1C \\sim F21-C1C
 with sigma of 0.02
 F20-C1C \\sim F19-C1C
 with sigma of 0.02
3. Rigid body (RIGU) restrains
 F13, C1D
 with sigma for 1-2 distances of 0.004 and sigma for 1-3 distances of 0.004
 F15, C1D
 with sigma for 1-2 distances of 0.004 and sigma for 1-3 distances of 0.004
 F17, C1D
 with sigma for 1-2 distances of 0.004 and sigma for 1-3 distances of 0.004
 F12, C1B
 with sigma for 1-2 distances of 0.002 and sigma for 1-3 distances of 0.002
4. Others
 Sof(F3)=Sof(F1)=Sof(F5)=1-FVAR(1)
 Sof(F6)=Sof(F2)=Sof(F4)=FVAR(1)
 Sof(F13)=Sof(F15)=Sof(F17)=1-FVAR(2)
 Sof(F18)=Sof(F14)=Sof(F16)=FVAR(2)
 Sof(F12)=Sof(F8)=Sof(F10)=1-FVAR(3)
 Sof(F11)=Sof(F9)=Sof(F7)=FVAR(3)
 Sof(F21)=Sof(F19)=1-FVAR(4)
 Sof(F20)=Sof(F22)=FVAR(4)
5.a Aromatic/amide H refined with riding coordinates:
 C6A(H6A), C3AD(H3AD), C6AB(H6AB), C2AD(H2AD), C6AC(H6AC), C5A(H5A),
 C2AC(H2AC), C6AD(H6AD), C5AC(H5AC), C5AD(H5AD), C2A(H2A), C3AC(H3AC),
 C5AB(H5AB), C2AB(H2AB), C3AB(H3AB), C3A(H3A)
5.b Idealised Me refined as rotating group:
 C7C(H7CA,H7CB,H7CC), C01T(H01A,H01B,H01C), C7D(H7DA,H7DB,H7DC), C7(H7A,H7B,
 H7C), C8B(H8BA,H8BB,H8BC), C8(H8A,H8B,H8C), C7B(H7BA,H7BB,H7BC), C8D(H8DA,H8DB,
 H8DC)
5.c Idealised tetrahedral OH refined as rotating group:
 O3B(H3B), O3D(H3D), O3(H3), O3C(H3C)
;
_olex2_submission_special_instructions 'No special instructions were received'
_oxdiff_exptl_absorpt_empirical_details
;
Empirical correction (ABSPACK) includes:
- Absorption correction using spherical harmonics
- Frame scaling
;

loop_
_space_group_symop_operation_xyz
'x, y, z'
'x+1/2, -y, z'
'x+1/2, y+1/2, z+1/2'
'x+1, -y+1/2, z+1/2'

loop_
_atom_site_label
_atom_site_type_symbol
_atom_site_fract_x
_atom_site_fract_y
_atom_site_fract_z
_atom_site_U_iso_or_equiv
_atom_site_adp_type
_atom_site_occupancy
_atom_site_site_symmetry_order
_atom_site_calc_flag
_atom_site_refinement_flags_posn
_atom_site_refinement_flags_adp
_atom_site_refinement_flags_occupancy
_atom_site_disorder_assembly
_atom_site_disorder_group
F23 F 0.4211(3) 0.5189(3) 0.6426(2) 0.1294(15) Uani 1 1 d . . . . .
F18 F 0.6408(18) -0.3527(14) 0.4741(8) 0.131(7) Uani 0.58(4) 1 d D . P A 1
O3B O 0.5304(3) 0.3380(3) 0.86088(18) 0.0953(14) Uani 1 1 d . . . . .
H3B H 0.542770 0.390086 0.874694 0.143 Uiso 1 1 calc R U . . .
O3D O 0.6036(3) 0.1272(3) 0.48006(17) 0.0872(12) Uani 1 1 d . . . . .
H3D H 0.584486 0.178872 0.468620 0.131 Uiso 1 1 calc R U . . .
O4 O 0.9182(3) 0.6931(3) 0.9921(2) 0.1060(15) Uani 1 1 d . . . . .
N1 N 0.8442(3) 0.5246(3) 0.95065(17) 0.0589(11) Uani 1 1 d . . . . .
N1D N 0.6695(3) 0.1359(3) 0.53080(18) 0.0612(11) Uani 1 1 d . . . . .
F20 F 0.5496(13) 0.5461(11) 0.6299(7) 0.101(5) Uani 0.61(8) 1 d D . P B 1
O3 O 0.9160(3) 0.5156(3) 0.99780(19) 0.0938(13) Uani 1 1 d . . . . .
H3 H 0.940396 0.566187 1.005516 0.141 Uiso 1 1 calc R U . . .
N1B N 0.4564(3) 0.3427(3) 0.81506(18) 0.0629(11) Uani 1 1 d . . . . .
N3C N 0.6625(3) 0.0904(3) 0.7448(2) 0.0760(13) Uani 1 1 d . . . . .
O4B O 0.4977(4) 0.5124(3) 0.8671(2) 0.1057(15) Uani 1 1 d . . . . .
O4D O 0.5988(3) 0.3043(3) 0.4867(2) 0.1036(14) Uani 1 1 d . . . . .
F11 F 0.4992(9) -0.1651(8) 0.7667(5) 0.123(3) Uani 0.83(3) 1 d D . P C 1
N3D N 0.7751(3) 0.1011(3) 0.6082(2) 0.0864(14) Uani 1 1 d . . . . .
F22 F 0.5206(16) 0.5542(9) 0.7129(4) 0.103(5) Uani 0.61(8) 1 d D . P B 1
O3C O 0.5113(3) 0.0520(3) 0.60851(19) 0.1025(15) Uani 1 1 d . . . . .
H3C H 0.495399 -0.000878 0.597664 0.154 Uiso 1 1 calc R U . . .
N3 N 0.7309(3) 0.4899(3) 0.87795(19) 0.0739(13) Uani 1 1 d . . . . .
O4C O 0.5269(3) -0.1239(3) 0.6124(2) 0.1042(14) Uani 1 1 d . . . . .
C5D C 0.6973(4) 0.2198(3) 0.5584(2) 0.0675(14) Uani 1 1 d . . . . .
N1C N 0.5735(3) 0.0482(3) 0.66137(18) 0.0689(12) Uani 1 1 d . . . . .
C5C C 0.6106(3) -0.0335(4) 0.6874(2) 0.0667(14) Uani 1 1 d . . . . .
N3B N 0.3524(3) 0.2994(3) 0.7385(2) 0.0734(12) Uani 1 1 d . . . . .
C2D C 0.7161(3) 0.0663(3) 0.5611(2) 0.0603(13) Uani 1 1 d . . . . .
C6A C 0.7545(4) 0.2932(4) 0.8970(3) 0.0759(16) Uani 1 1 d . . . . .
H6A H 0.709619 0.315484 0.865937 0.091 Uiso 1 1 calc R U . . .
C1A C 0.8087(3) 0.3556(3) 0.9344(2) 0.0583(12) Uani 1 1 d . . . . .
F14 F 0.6359(14) -0.3612(13) 0.5611(7) 0.120(6) Uani 0.58(4) 1 d D . P A 1
C1AD C 0.7056(3) -0.0343(3) 0.5475(2) 0.0594(13) Uani 1 1 d . . . . .
C1C C 0.5069(4) 0.5067(5) 0.6645(3) 0.0795(17) Uani 1 1 d D . . . .
C3AD C 0.6302(4) -0.1665(4) 0.4967(2) 0.0728(15) Uani 1 1 d . . . . .
H3AD H 0.584089 -0.191146 0.467423 0.087 Uiso 1 1 calc R U . . .
C2B C 0.4216(3) 0.2700(4) 0.7810(2) 0.0622(13) Uani 1 1 d . . . . .
C2 C 0.7955(3) 0.4548(4) 0.9223(2) 0.0594(13) Uani 1 1 d . . . . .
C1AC C 0.5778(3) 0.2196(4) 0.6844(2) 0.0622(13) Uani 1 1 d . . . . .
C4AC C 0.5312(3) 0.4064(4) 0.6724(3) 0.0660(13) Uani 1 1 d . . . . .
C6 C 0.8568(4) 0.6948(4) 0.9470(3) 0.0744(16) Uani 1 1 d . . . . .
C5 C 0.8137(3) 0.6088(3) 0.9243(2) 0.0588(13) Uani 1 1 d . . . . .
F6 F 0.7724(18) 0.0152(15) 0.957(2) 0.23(2) Uani 0.38(3) 1 d D . P D 1
C6B C 0.4348(4) 0.5098(4) 0.8233(3) 0.0754(15) Uani 1 1 d . . . . .
C6AB C 0.4156(4) 0.1113(4) 0.7430(3) 0.0731(15) Uani 1 1 d . . . . .
H6AB H 0.384531 0.135020 0.706843 0.088 Uiso 1 1 calc R U . . .
F16 F 0.7590(9) -0.3705(10) 0.5408(7) 0.110(5) Uani 0.58(4) 1 d D . P A 1
C6D C 0.6564(4) 0.3056(4) 0.5329(3) 0.0745(15) Uani 1 1 d . . . . .
C2AD C 0.6384(4) -0.0714(4) 0.5041(2) 0.0687(15) Uani 1 1 d . . . . .
H2AD H 0.598084 -0.032178 0.479404 0.082 Uiso 1 1 calc R U . . .
C2C C 0.6046(3) 0.1211(4) 0.6956(2) 0.0654(14) Uani 1 1 d . . . . .
C6AC C 0.6113(4) 0.2821(4) 0.7293(2) 0.0694(14) Uani 1 1 d . . . . .
H6AC H 0.650243 0.261451 0.763790 0.083 Uiso 1 1 calc R U . . .
F2 F 0.913(5) 0.0394(18) 1.000(2) 0.28(3) Uani 0.38(3) 1 d D . P D 1
C5A C 0.7660(4) 0.1982(4) 0.9050(3) 0.0820(17) Uani 1 1 d . . . . .
H5A H 0.728879 0.157317 0.879462 0.098 Uiso 1 1 calc R U . . .
C1D C 0.6799(5) -0.3285(4) 0.5268(3) 0.0887(19) Uani 1 1 d D . . . .
C1AB C 0.4478(3) 0.1719(3) 0.7897(2) 0.0576(12) Uani 1 1 d . . . . .
F4 F 0.868(2) 0.0213(17) 0.9159(8) 0.113(10) Uani 0.38(3) 1 d D . P D 1
C4C C 0.6669(3) -0.0036(4) 0.7396(2) 0.0723(15) Uani 1 1 d . . . . .
C2AC C 0.5218(3) 0.2520(4) 0.6329(2) 0.0720(15) Uani 1 1 d . . . . .
H2AC H 0.499925 0.210984 0.602107 0.086 Uiso 1 1 calc R U . . .
C5B C 0.4093(4) 0.4220(4) 0.7941(2) 0.0633(14) Uani 1 1 d . . . . .
F9 F 0.5456(12) -0.1477(5) 0.8582(6) 0.187(8) Uani 0.83(3) 1 d D . P C 1
C6C C 0.5856(4) -0.1220(4) 0.6586(3) 0.0782(16) Uani 1 1 d . . . . .
C4B C 0.3445(3) 0.3924(4) 0.7463(3) 0.0751(15) Uani 1 1 d . . . . .
C6AD C 0.7672(4) -0.0934(4) 0.5829(3) 0.0787(16) Uani 1 1 d . . . . .
H6AD H 0.814104 -0.068899 0.611594 0.094 Uiso 1 1 calc R U . . .
C5AC C 0.5875(3) 0.3744(4) 0.7233(3) 0.0716(15) Uani 1 1 d . . . . .
H5AC H 0.609836 0.415398 0.754056 0.086 Uiso 1 1 calc R U . . .
C5AD C 0.7590(4) -0.1883(4) 0.5754(3) 0.0830(18) Uani 1 1 d . . . . .
H5AD H 0.799949 -0.227696 0.599358 0.100 Uiso 1 1 calc R U . . .
C4AD C 0.6906(4) -0.2250(3) 0.5327(2) 0.0646(14) Uani 1 1 d . . . . .
C4 C 0.7415(4) 0.5827(4) 0.8789(2) 0.0676(14) Uani 1 1 d . . . . .
C4A C 0.8301(4) 0.1649(4) 0.9494(2) 0.0705(15) Uani 1 1 d . . . . .
C2A C 0.8736(4) 0.3200(4) 0.9806(3) 0.0766(16) Uani 1 1 d . . . . .
H2A H 0.910635 0.360146 1.006852 0.092 Uiso 1 1 calc R U . . .
C3AC C 0.4981(4) 0.3439(4) 0.6269(3) 0.0778(16) Uani 1 1 d . . . . .
H3AC H 0.459778 0.364713 0.592225 0.093 Uiso 1 1 calc R U . . .
C7C C 0.6271(5) -0.2102(4) 0.6855(3) 0.0920(19) Uani 1 1 d . . . . .
H7CA H 0.622177 -0.256385 0.655505 0.138 Uiso 1 1 calc R U . . .
H7CB H 0.597572 -0.231654 0.713742 0.138 Uiso 1 1 calc R U . . .
H7CC H 0.688197 -0.199388 0.704523 0.138 Uiso 1 1 calc R U . . .
C01T C 0.7243(4) -0.0593(5) 0.7892(3) 0.102(2) Uani 1 1 d . . . . .
H01A H 0.746980 -0.112773 0.773735 0.153 Uiso 1 1 calc R U . . .
H01B H 0.689894 -0.079278 0.815047 0.153 Uiso 1 1 calc R U . . .
H01C H 0.772379 -0.021458 0.810540 0.153 Uiso 1 1 calc R U . . .
C4AB C 0.4764(4) -0.0183(4) 0.8030(3) 0.0723(15) Uani 1 1 d . . . . .
F7 F 0.4082(10) -0.1573(4) 0.8165(9) 0.152(6) Uani 0.83(3) 1 d D . P C 1
C5AB C 0.4293(4) 0.0166(4) 0.7496(3) 0.0779(16) Uani 1 1 d . . . . .
H5AB H 0.406981 -0.023311 0.718218 0.093 Uiso 1 1 calc R U . . .
C1B C 0.4840(5) -0.1211(4) 0.8120(3) 0.0905(19) Uani 1 1 d D . . . .
C4D C 0.7631(4) 0.1940(4) 0.6064(3) 0.0879(19) Uani 1 1 d . . . . .
C2AB C 0.4994(3) 0.1362(4) 0.8414(3) 0.0729(15) Uani 1 1 d . . . . .
H2AB H 0.525382 0.176100 0.871977 0.087 Uiso 1 1 calc R U . . .
C7D C 0.6842(5) 0.3973(4) 0.5642(4) 0.102(2) Uani 1 1 d . . . . .
H7DA H 0.742404 0.413262 0.561681 0.153 Uiso 1 1 calc R U . . .
H7DB H 0.684177 0.391476 0.604562 0.153 Uiso 1 1 calc R U . . .
H7DC H 0.643597 0.445243 0.545998 0.153 Uiso 1 1 calc R U . . .
C1 C 0.8450(7) 0.0615(4) 0.9573(3) 0.094(2) Uani 1 1 d D . . . .
C3AB C 0.5130(4) 0.0407(4) 0.8481(3) 0.0749(16) Uani 1 1 d . . . . .
H3AB H 0.547078 0.017064 0.883461 0.090 Uiso 1 1 calc R U . . .
C7 C 0.8286(5) 0.7849(4) 0.9171(3) 0.100(2) Uani 1 1 d . . . . .
H7A H 0.863070 0.834380 0.939054 0.150 Uiso 1 1 calc R U . . .
H7B H 0.767354 0.795204 0.914438 0.150 Uiso 1 1 calc R U . . .
H7C H 0.837164 0.783284 0.878384 0.150 Uiso 1 1 calc R U . . .
C8B C 0.2707(4) 0.4456(5) 0.7060(3) 0.107(2) Uani 1 1 d . . . . .
H8BA H 0.294632 0.489787 0.684010 0.160 Uiso 1 1 calc R U . . .
H8BB H 0.237543 0.477816 0.728725 0.160 Uiso 1 1 calc R U . . .
H8BC H 0.232635 0.403194 0.679663 0.160 Uiso 1 1 calc R U . . .
C8 C 0.6782(5) 0.6430(4) 0.8358(3) 0.105(2) Uani 1 1 d . . . . .
H8A H 0.708972 0.674452 0.811328 0.157 Uiso 1 1 calc R U . . .
H8B H 0.652784 0.687963 0.856451 0.157 Uiso 1 1 calc R U . . .
H8C H 0.632290 0.605052 0.811877 0.157 Uiso 1 1 calc R U . . .
C7B C 0.3864(5) 0.5980(4) 0.8008(3) 0.099(2) Uani 1 1 d . . . . .
H7BA H 0.387314 0.607727 0.760855 0.148 Uiso 1 1 calc R U . . .
H7BB H 0.414420 0.649510 0.824290 0.148 Uiso 1 1 calc R U . . .
H7BC H 0.326374 0.593180 0.802923 0.148 Uiso 1 1 calc R U . . .
C8D C 0.8209(6) 0.2549(6) 0.6548(4) 0.147(3) Uani 1 1 d . . . . .
H8DA H 0.784046 0.294302 0.670973 0.221 Uiso 1 1 calc R U . . .
H8DB H 0.859076 0.292570 0.638596 0.221 Uiso 1 1 calc R U . . .
H8DC H 0.855851 0.215888 0.685080 0.221 Uiso 1 1 calc R U . . .
C3A C 0.8837(4) 0.2239(4) 0.9880(3) 0.0839(18) Uani 1 1 d . . . . .
H3A H 0.927103 0.200081 1.019352 0.101 Uiso 1 1 calc R U . . .
F3 F 0.903(3) 0.0302(13) 0.9345(18) 0.230(14) Uani 0.62(3) 1 d D . P D 2
F1 F 0.8645(11) 0.0338(9) 1.0112(5) 0.112(5) Uani 0.62(3) 1 d D . P D 2
F5 F 0.7716(12) 0.0146(8) 0.9348(7) 0.165(10) Uani 0.62(3) 1 d D . P D 2
F13 F 0.605(3) -0.358(2) 0.536(3) 0.23(2) Uani 0.42(4) 1 d D . P A 2
F15 F 0.740(3) -0.3771(16) 0.561(2) 0.222(18) Uani 0.42(4) 1 d D . P A 2
F17 F 0.666(3) -0.362(2) 0.4739(11) 0.154(14) Uani 0.42(4) 1 d D . P A 2
F12 F 0.462(7) -0.179(4) 0.769(2) 0.17(4) Uani 0.17(3) 1 d D . P C 2
F8 F 0.465(3) -0.1563(19) 0.8578(17) 0.098(17) Uani 0.17(3) 1 d D . P C 2
F10 F 0.5701(15) -0.141(2) 0.826(2) 0.102(14) Uani 0.17(3) 1 d D . P C 2
F21 F 0.543(4) 0.558(2) 0.7103(13) 0.172(16) Uani 0.39(8) 1 d D . P B 2
F19 F 0.527(5) 0.553(2) 0.621(2) 0.172(17) Uani 0.39(8) 1 d D . P B 2

loop_
_atom_site_aniso_label
_atom_site_aniso_U_11
_atom_site_aniso_U_22
_atom_site_aniso_U_33
_atom_site_aniso_U_23
_atom_site_aniso_U_13
_atom_site_aniso_U_12
F23 0.097(3) 0.081(3) 0.195(4) 0.011(3) 0.012(3) 0.0126(19)
F18 0.189(13) 0.048(6) 0.120(10) -0.024(6) -0.023(10) -0.010(7)
O3B 0.113(3) 0.055(2) 0.089(3) -0.003(2) -0.025(3) 0.001(2)
O3D 0.104(3) 0.047(2) 0.086(3) 0.001(2) -0.017(2) 0.003(2)
O4 0.116(3) 0.049(2) 0.131(4) -0.009(3) -0.007(3) -0.009(2)
N1 0.070(3) 0.041(2) 0.059(3) -0.002(2) 0.005(2) 0.001(2)
N1D 0.076(3) 0.040(2) 0.065(3) -0.004(2) 0.013(2) -0.003(2)
F20 0.121(10) 0.050(6) 0.144(10) 0.016(6) 0.056(8) 0.000(4)
O3 0.100(3) 0.045(2) 0.106(3) -0.003(2) -0.026(2) -0.004(2)
N1B 0.069(3) 0.049(3) 0.065(3) 0.002(2) 0.009(2) 0.001(2)
N3C 0.073(3) 0.070(3) 0.077(3) 0.000(2) 0.007(2) 0.007(2)
O4B 0.147(4) 0.055(3) 0.097(3) -0.011(2) -0.001(3) -0.005(2)
O4D 0.126(4) 0.050(2) 0.117(3) 0.011(2) 0.003(3) 0.011(2)
F11 0.182(7) 0.058(6) 0.153(6) -0.016(4) 0.083(5) 0.011(4)
N3D 0.105(3) 0.053(3) 0.084(3) -0.006(3) -0.006(3) -0.012(2)
F22 0.177(10) 0.056(6) 0.087(8) -0.006(5) 0.051(9) 0.022(6)
O3C 0.140(4) 0.056(2) 0.080(3) -0.003(2) -0.025(3) -0.004(2)
N3 0.089(3) 0.047(3) 0.073(3) -0.002(2) 0.000(2) 0.008(2)
O4C 0.140(4) 0.061(3) 0.092(3) -0.010(2) -0.005(3) 0.002(2)
C5D 0.080(3) 0.041(3) 0.078(4) -0.006(3) 0.015(3) -0.007(2)
N1C 0.083(3) 0.060(3) 0.058(3) -0.003(2) 0.009(2) -0.004(2)
C5C 0.076(3) 0.053(3) 0.071(3) 0.002(3) 0.019(3) 0.012(3)
N3B 0.065(3) 0.055(3) 0.091(3) 0.002(2) 0.006(3) -0.005(2)
C2D 0.077(3) 0.040(3) 0.061(3) 0.003(2) 0.011(3) 0.000(2)
C6A 0.084(4) 0.049(3) 0.081(4) -0.004(3) 0.000(3) 0.000(3)
C1A 0.072(3) 0.040(3) 0.063(3) -0.007(2) 0.018(3) 0.002(2)
F14 0.202(15) 0.055(6) 0.135(9) 0.003(4) 0.103(8) -0.026(8)
C1AD 0.074(3) 0.042(3) 0.063(3) 0.000(2) 0.018(3) -0.001(3)
C1C 0.074(4) 0.073(4) 0.093(5) 0.009(4) 0.024(4) -0.003(3)
C3AD 0.090(4) 0.049(3) 0.072(3) -0.006(3) 0.009(3) -0.007(3)
C2B 0.059(3) 0.053(3) 0.072(3) -0.002(3) 0.013(3) -0.009(2)
C2 0.071(3) 0.048(3) 0.057(3) -0.005(2) 0.012(3) 0.002(2)
C1AC 0.066(3) 0.056(3) 0.063(3) -0.001(3) 0.015(3) -0.006(2)
C4AC 0.071(3) 0.052(3) 0.078(3) 0.000(3) 0.025(3) -0.010(3)
C6 0.094(4) 0.046(3) 0.090(4) -0.005(3) 0.036(4) 0.001(3)
C5 0.083(3) 0.035(3) 0.062(3) 0.002(2) 0.023(3) 0.010(3)
F6 0.27(4) 0.074(12) 0.46(6) 0.06(2) 0.28(5) 0.010(16)
C6B 0.088(4) 0.063(4) 0.078(4) 0.006(3) 0.028(3) 0.003(3)
C6AB 0.089(4) 0.057(3) 0.070(3) 0.002(3) 0.017(3) -0.003(3)
F16 0.115(7) 0.047(6) 0.166(9) -0.013(6) 0.034(6) 0.035(5)
C6D 0.090(4) 0.045(3) 0.090(4) -0.006(3) 0.027(4) -0.005(3)
C2AD 0.080(3) 0.045(3) 0.070(3) 0.002(3) 0.000(3) 0.002(3)
C2C 0.070(3) 0.063(3) 0.060(3) -0.002(3) 0.012(3) -0.005(3)
C6AC 0.079(3) 0.058(3) 0.066(3) -0.006(3) 0.009(3) -0.009(3)
F2 0.42(5) 0.051(11) 0.25(4) -0.023(17) -0.13(4) 0.06(2)
C5A 0.105(4) 0.044(3) 0.091(4) -0.006(3) 0.014(4) -0.013(3)
C1D 0.129(6) 0.049(4) 0.096(5) -0.003(4) 0.043(5) -0.002(4)
C1AB 0.054(3) 0.045(3) 0.070(3) 0.003(3) 0.011(3) -0.001(2)
F4 0.20(2) 0.045(8) 0.097(12) -0.004(6) 0.043(12) 0.015(9)
C4C 0.071(3) 0.065(4) 0.078(4) -0.001(3) 0.015(3) 0.006(3)
C2AC 0.084(4) 0.059(4) 0.064(3) -0.009(3) 0.004(3) -0.008(3)
C5B 0.075(3) 0.046(3) 0.070(3) 0.006(3) 0.023(3) 0.001(3)
F9 0.320(16) 0.059(4) 0.129(9) 0.021(5) -0.033(11) 0.032(7)
C6C 0.099(4) 0.064(4) 0.073(4) 0.000(3) 0.026(3) 0.004(3)
C4B 0.066(3) 0.058(3) 0.098(4) 0.013(3) 0.016(3) 0.004(3)
C6AD 0.089(4) 0.053(4) 0.081(4) 0.002(3) 0.000(3) 0.005(3)
C5AC 0.077(3) 0.063(4) 0.069(3) -0.006(3) 0.009(3) -0.015(3)
C5AD 0.098(4) 0.050(3) 0.091(4) 0.010(3) 0.006(4) 0.008(3)
C4AD 0.088(4) 0.039(3) 0.071(3) 0.000(3) 0.028(3) 0.002(3)
C4 0.094(4) 0.044(3) 0.062(3) 0.000(3) 0.016(3) 0.012(3)
C4A 0.102(4) 0.040(3) 0.074(3) 0.002(3) 0.031(3) -0.001(3)
C2A 0.094(4) 0.045(3) 0.079(4) -0.002(3) 0.001(3) 0.000(3)
C3AC 0.088(4) 0.060(4) 0.076(4) 0.002(3) 0.006(3) -0.008(3)
C7C 0.112(5) 0.058(4) 0.106(5) 0.005(3) 0.029(4) 0.024(3)
C01T 0.097(4) 0.088(5) 0.103(5) 0.014(4) -0.005(4) 0.027(3)
C4AB 0.086(4) 0.050(3) 0.086(4) 0.002(3) 0.032(3) 0.004(3)
F7 0.177(9) 0.055(3) 0.263(15) 0.014(5) 0.126(11) -0.005(4)
C5AB 0.106(4) 0.049(3) 0.079(4) -0.010(3) 0.025(3) -0.005(3)
C1B 0.119(6) 0.051(4) 0.105(5) -0.003(4) 0.036(5) 0.012(4)
C4D 0.109(5) 0.050(3) 0.090(4) -0.014(3) 0.002(4) -0.011(3)
C2AB 0.076(3) 0.053(3) 0.085(4) -0.004(3) 0.013(3) -0.005(3)
C7D 0.126(5) 0.045(3) 0.135(6) -0.012(4) 0.037(5) -0.005(3)
C1 0.155(7) 0.044(4) 0.085(5) 0.006(4) 0.035(5) 0.004(4)
C3AB 0.082(4) 0.056(4) 0.083(4) 0.004(3) 0.015(3) 0.007(3)
C7 0.151(6) 0.039(3) 0.120(5) 0.018(3) 0.054(5) 0.016(3)
C8B 0.087(4) 0.077(4) 0.135(6) 0.023(4) -0.008(4) 0.013(3)
C8 0.138(5) 0.067(4) 0.088(4) 0.006(3) -0.006(4) 0.022(4)
C7B 0.143(6) 0.047(4) 0.115(5) 0.006(3) 0.049(5) 0.015(4)
C8D 0.174(7) 0.077(5) 0.147(6) -0.034(5) -0.034(6) -0.022(5)
C3A 0.109(4) 0.047(3) 0.084(4) 0.007(3) 0.006(4) 0.006(3)
F3 0.33(3) 0.065(9) 0.40(3) 0.034(17) 0.29(3) 0.061(15)
F1 0.172(10) 0.060(5) 0.097(7) 0.036(4) 0.022(6) 0.008(5)
F5 0.25(2) 0.049(6) 0.145(9) 0.008(5) -0.033(12) -0.048(8)
F13 0.23(3) 0.068(11) 0.48(6) -0.02(3) 0.25(4) -0.027(14)
F15 0.27(3) 0.044(9) 0.26(3) 0.043(14) -0.09(2) -0.018(13)
F17 0.29(3) 0.075(13) 0.131(14) -0.020(11) 0.11(2) 0.000(15)
F12 0.32(10) 0.052(15) 0.122(17) -0.012(12) 0.04(3) -0.05(4)
F8 0.11(3) 0.067(15) 0.14(4) 0.012(16) 0.07(3) -0.006(16)
F10 0.12(2) 0.081(17) 0.10(2) 0.057(17) 0.019(17) 0.049(13)
F21 0.18(2) 0.085(14) 0.20(3) -0.052(15) -0.05(2) -0.024(13)
F19 0.27(4) 0.110(18) 0.20(2) 0.062(16) 0.16(3) 0.029(18)

loop_
_atom_type_symbol
_atom_type_description
_atom_type_scat_dispersion_real
_atom_type_scat_dispersion_imag
_atom_type_scat_source
C C 0.0033 0.0016 'International Tables Vol C Tables 4.2.6.8 and 6.1.1.4'
H H 0.0000 0.0000 'International Tables Vol C Tables 4.2.6.8 and 6.1.1.4'
F F 0.0171 0.0103 'International Tables Vol C Tables 4.2.6.8 and 6.1.1.4'
N N 0.0061 0.0033 'International Tables Vol C Tables 4.2.6.8 and 6.1.1.4'
O O 0.0106 0.0060 'International Tables Vol C Tables 4.2.6.8 and 6.1.1.4'

loop_
_geom_angle_atom_site_label_1
_geom_angle_atom_site_label_2
_geom_angle_atom_site_label_3
_geom_angle
_geom_angle_site_symmetry_1
_geom_angle_site_symmetry_3
_geom_angle_publ_flag
N1B O3B H3B 109.5 . . ?
N1D O3D H3D 109.5 . . ?
O3 N1 C5 124.2(4) . . ?
C2 N1 O3 125.5(4) . . ?
C2 N1 C5 110.3(4) . . ?
O3D N1D C5D 124.3(4) . . ?
C2D N1D O3D 125.8(4) . . ?
C2D N1D C5D 109.9(4) . . ?
N1 O3 H3 109.5 . . ?
O3B N1B C5B 126.2(4) . . ?
C2B N1B O3B 124.2(4) . . ?
C2B N1B C5B 109.5(4) . . ?
C2C N3C C4C 106.6(4) . . ?
C2D N3D C4D 106.4(4) . . ?
N1C O3C H3C 109.5 . . ?
C4 N3 C2 107.1(4) . . ?
N1D C5D C6D 119.7(5) . . ?
C4D C5D N1D 103.3(4) . . ?
C4D C5D C6D 137.0(5) . . ?
O3C N1C C5C 123.8(4) . . ?
C2C N1C O3C 125.5(5) . . ?
C2C N1C C5C 110.7(4) . . ?
N1C C5C C4C 103.2(5) . . ?
N1C C5C C6C 120.5(5) . . ?
C4C C5C C6C 136.2(5) . . ?
C2B N3B C4B 107.0(4) . . ?
N1D C2D N3D 109.1(4) . . ?
N1D C2D C1AD 127.1(4) . . ?
N3D C2D C1AD 123.8(4) . . ?
C1A C6A H6A 119.5 . . ?
C1A C6A C5A 121.0(5) . . ?
C5A C6A H6A 119.5 . . ?
C6A C1A C2 118.4(5) . . ?
C2A C1A C6A 117.9(5) . . ?
C2A C1A C2 123.6(5) . . ?
C2AD C1AD C2D 124.2(4) . . ?
C2AD C1AD C6AD 119.2(5) . . ?
C6AD C1AD C2D 116.5(5) . . ?
F23 C1C C4AC 112.3(5) . . ?
F23 C1C F19 93(4) . . ?
F20 C1C F23 109.6(11) . . ?
F20 C1C C4AC 109.8(10) . . ?
F22 C1C F23 100.9(11) . . ?
F22 C1C F20 109.2(12) . . ?
F22 C1C C4AC 114.7(8) . . ?
F21 C1C F23 115(3) . . ?
F21 C1C C4AC 113.4(16) . . ?
F21 C1C F19 102(2) . . ?
F19 C1C C4AC 119(2) . . ?
C2AD C3AD H3AD 120.0 . . ?
C2AD C3AD C4AD 120.0(5) . . ?
C4AD C3AD H3AD 120.0 . . ?
N1B C2B C1AB 127.5(5) . . ?
N3B C2B N1B 108.9(5) . . ?
N3B C2B C1AB 123.4(4) . . ?
N1 C2 N3 108.9(4) . . ?
N1 C2 C1A 127.2(4) . . ?
N3 C2 C1A 123.8(5) . . ?
C6AC C1AC C2C 116.8(5) . . ?
C2AC C1AC C2C 124.3(5) . . ?
C2AC C1AC C6AC 118.9(5) . . ?
C5AC C4AC C1C 121.3(5) . . ?
C5AC C4AC C3AC 119.0(5) . . ?
C3AC C4AC C1C 119.6(5) . . ?
O4 C6 C5 119.2(5) . . ?
O4 C6 C7 119.6(6) . . ?
C5 C6 C7 121.2(6) . . ?
N1 C5 C6 120.5(5) . . ?
N1 C5 C4 103.1(4) . . ?
C4 C5 C6 136.5(5) . . ?
O4B C6B C5B 119.3(5) . . ?
O4B C6B C7B 119.5(6) . . ?
C5B C6B C7B 121.2(6) . . ?
C1AB C6AB H6AB 119.6 . . ?
C5AB C6AB H6AB 119.6 . . ?
C5AB C6AB C1AB 120.9(5) . . ?
O4D C6D C5D 120.1(5) . . ?
O4D C6D C7D 120.0(6) . . ?
C5D C6D C7D 119.9(6) . . ?
C1AD C2AD C3AD 120.5(5) . . ?
C1AD C2AD H2AD 119.7 . . ?
C3AD C2AD H2AD 119.7 . . ?
N3C C2C C1AC 124.2(5) . . ?
N1C C2C N3C 108.9(5) . . ?
N1C C2C C1AC 126.9(5) . . ?
C1AC C6AC H6AC 119.7 . . ?
C5AC C6AC C1AC 120.6(5) . . ?
C5AC C6AC H6AC 119.7 . . ?
C6A C5A H5A 119.8 . . ?
C4A C5A C6A 120.4(5) . . ?
C4A C5A H5A 119.8 . . ?
F18 C1D F14 108.4(15) . . ?
F18 C1D F16 107.0(15) . . ?
F18 C1D C4AD 111.8(11) . . ?
F14 C1D F16 107.4(13) . . ?
F14 C1D C4AD 111.7(10) . . ?
F16 C1D C4AD 110.4(9) . . ?
F13 C1D C4AD 113.1(16) . . ?
F15 C1D C4AD 116.0(13) . . ?
F15 C1D F13 105(2) . . ?
F15 C1D F17 108(3) . . ?
F17 C1D C4AD 116.2(16) . . ?
F17 C1D F13 96(3) . . ?
C6AB C1AB C2B 117.3(5) . . ?
C2AB C1AB C2B 124.1(5) . . ?
C2AB C1AB C6AB 118.5(5) . . ?
N3C C4C C5C 110.7(5) . . ?
N3C C4C C01T 119.4(5) . . ?
C5C C4C C01T 129.8(6) . . ?
C1AC C2AC H2AC 119.7 . . ?
C3AC C2AC C1AC 120.6(5) . . ?
C3AC C2AC H2AC 119.7 . . ?
N1B C5B C6B 119.7(5) . . ?
C4B C5B N1B 104.5(5) . . ?
C4B C5B C6B 135.7(5) . . ?
O4C C6C C5C 118.9(5) . . ?
O4C C6C C7C 120.1(6) . . ?
C5C C6C C7C 121.0(5) . . ?
N3B C4B C5B 110.0(5) . . ?
N3B C4B C8B 119.8(5) . . ?
C5B C4B C8B 130.2(6) . . ?
C1AD C6AD H6AD 120.0 . . ?
C5AD C6AD C1AD 120.1(5) . . ?
C5AD C6AD H6AD 120.0 . . ?
C4AC C5AC C6AC 120.6(5) . . ?
C4AC C5AC H5AC 119.7 . . ?
C6AC C5AC H5AC 119.7 . . ?
C6AD C5AD H5AD 119.8 . . ?
C4AD C5AD C6AD 120.3(5) . . ?
C4AD C5AD H5AD 119.8 . . ?
C3AD C4AD C1D 120.4(5) . . ?
C5AD C4AD C3AD 119.8(5) . . ?
C5AD C4AD C1D 119.8(5) . . ?
N3 C4 C5 110.7(4) . . ?
N3 C4 C8 120.4(5) . . ?
C5 C4 C8 128.9(5) . . ?
C5A C4A C1 120.7(6) . . ?
C5A C4A C3A 120.5(5) . . ?
C3A C4A C1 118.8(6) . . ?
C1A C2A H2A 120.0 . . ?
C1A C2A C3A 120.0(5) . . ?
C3A C2A H2A 120.0 . . ?
C4AC C3AC H3AC 119.8 . . ?
C2AC C3AC C4AC 120.4(5) . . ?
C2AC C3AC H3AC 119.8 . . ?
C6C C7C H7CA 109.5 . . ?
C6C C7C H7CB 109.5 . . ?
C6C C7C H7CC 109.5 . . ?
H7CA C7C H7CB 109.5 . . ?
H7CA C7C H7CC 109.5 . . ?
H7CB C7C H7CC 109.5 . . ?
C4C C01T H01A 109.5 . . ?
C4C C01T H01B 109.5 . . ?
C4C C01T H01C 109.5 . . ?
H01A C01T H01B 109.5 . . ?
H01A C01T H01C 109.5 . . ?
H01B C01T H01C 109.5 . . ?
C5AB C4AB C1B 119.6(5) . . ?
C3AB C4AB C5AB 120.2(5) . . ?
C3AB C4AB C1B 120.2(6) . . ?
C6AB C5AB H5AB 120.3 . . ?
C4AB C5AB C6AB 119.5(5) . . ?
C4AB C5AB H5AB 120.3 . . ?
F11 C1B C4AB 112.6(9) . . ?
F11 C1B F7 103.7(8) . . ?
F9 C1B F11 106.5(11) . . ?
F9 C1B C4AB 114.9(7) . . ?
F9 C1B F7 107.4(10) . . ?
F7 C1B C4AB 111.1(6) . . ?
F12 C1B C4AB 122(3) . . ?
F12 C1B F8 110(3) . . ?
F12 C1B F10 96(5) . . ?
F8 C1B C4AB 118.4(14) . . ?
F8 C1B F10 98.6(19) . . ?
F10 C1B C4AB 106.3(14) . . ?
N3D C4D C5D 111.3(5) . . ?
N3D C4D C8D 119.4(6) . . ?
C5D C4D C8D 129.3(6) . . ?
C1AB C2AB H2AB 119.8 . . ?
C1AB C2AB C3AB 120.5(5) . . ?
C3AB C2AB H2AB 119.8 . . ?
C6D C7D H7DA 109.5 . . ?
C6D C7D H7DB 109.5 . . ?
C6D C7D H7DC 109.5 . . ?
H7DA C7D H7DB 109.5 . . ?
H7DA C7D H7DC 109.5 . . ?
H7DB C7D H7DC 109.5 . . ?
F6 C1 C4A 113.0(13) . . ?
F2 C1 F6 115(3) . . ?
F2 C1 C4A 113.9(14) . . ?
F4 C1 F6 100(2) . . ?
F4 C1 F2 98(3) . . ?
F4 C1 C4A 114.8(13) . . ?
F3 C1 C4A 113.8(11) . . ?
F3 C1 F1 107.7(19) . . ?
F3 C1 F5 107.4(18) . . ?
F1 C1 C4A 114.4(8) . . ?
F1 C1 F5 101.2(10) . . ?
F5 C1 C4A 111.3(10) . . ?
C4AB C3AB C2AB 120.2(6) . . ?
C4AB C3AB H3AB 119.9 . . ?
C2AB C3AB H3AB 119.9 . . ?
C6 C7 H7A 109.5 . . ?
C6 C7 H7B 109.5 . . ?
C6 C7 H7C 109.5 . . ?
H7A C7 H7B 109.5 . . ?
H7A C7 H7C 109.5 . . ?
H7B C7 H7C 109.5 . . ?
C4B C8B H8BA 109.5 . . ?
C4B C8B H8BB 109.5 . . ?
C4B C8B H8BC 109.5 . . ?
H8BA C8B H8BB 109.5 . . ?
H8BA C8B H8BC 109.5 . . ?
H8BB C8B H8BC 109.5 . . ?
C4 C8 H8A 109.5 . . ?
C4 C8 H8B 109.5 . . ?
C4 C8 H8C 109.5 . . ?
H8A C8 H8B 109.5 . . ?
H8A C8 H8C 109.5 . . ?
H8B C8 H8C 109.5 . . ?
C6B C7B H7BA 109.5 . . ?
C6B C7B H7BB 109.5 . . ?
C6B C7B H7BC 109.5 . . ?
H7BA C7B H7BB 109.5 . . ?
H7BA C7B H7BC 109.5 . . ?
H7BB C7B H7BC 109.5 . . ?
C4D C8D H8DA 109.5 . . ?
C4D C8D H8DB 109.5 . . ?
C4D C8D H8DC 109.5 . . ?
H8DA C8D H8DB 109.5 . . ?
H8DA C8D H8DC 109.5 . . ?
H8DB C8D H8DC 109.5 . . ?
C4A C3A C2A 120.2(5) . . ?
C4A C3A H3A 119.9 . . ?
C2A C3A H3A 119.9 . . ?

loop_
_geom_bond_atom_site_label_1
_geom_bond_atom_site_label_2
_geom_bond_distance
_geom_bond_site_symmetry_2
_geom_bond_publ_flag
F23 C1C 1.321(7) . ?
F18 C1D 1.283(16) . ?
O3B H3B 0.8200 . ?
O3B N1B 1.366(5) . ?
O3D H3D 0.8200 . ?
O3D N1D 1.369(5) . ?
O4 C6 1.236(7) . ?
N1 O3 1.367(5) . ?
N1 C2 1.332(6) . ?
N1 C5 1.388(6) . ?
N1D C5D 1.386(6) . ?
N1D C2D 1.332(6) . ?
F20 C1C 1.317(13) . ?
O3 H3 0.8200 . ?
N1B C2B 1.345(7) . ?
N1B C5B 1.378(6) . ?
N3C C2C 1.347(6) . ?
N3C C4C 1.361(7) . ?
O4B C6B 1.228(7) . ?
O4D C6D 1.222(6) . ?
F11 C1B 1.319(10) . ?
N3D C2D 1.343(6) . ?
N3D C4D 1.349(8) . ?
F22 C1C 1.303(11) . ?
O3C H3C 0.8200 . ?
O3C N1C 1.371(5) . ?
N3 C2 1.350(6) . ?
N3 C4 1.344(7) . ?
O4C C6C 1.231(6) . ?
C5D C6D 1.448(8) . ?
C5D C4D 1.369(8) . ?
N1C C5C 1.381(7) . ?
N1C C2C 1.336(7) . ?
C5C C4C 1.384(8) . ?
C5C C6C 1.447(8) . ?
N3B C2B 1.341(7) . ?
N3B C4B 1.360(7) . ?
C2D C1AD 1.480(7) . ?
C6A H6A 0.9300 . ?
C6A C1A 1.384(7) . ?
C6A C5A 1.385(7) . ?
C1A C2 1.459(7) . ?
C1A C2A 1.382(7) . ?
F14 C1D 1.287(15) . ?
C1AD C2AD 1.373(7) . ?
C1AD C6AD 1.390(7) . ?
C1C C4AC 1.492(8) . ?
C1C F21 1.310(18) . ?
C1C F19 1.33(2) . ?
C3AD H3AD 0.9300 . ?
C3AD C2AD 1.380(7) . ?
C3AD C4AD 1.381(7) . ?
C2B C1AB 1.468(7) . ?
C1AC C2C 1.482(8) . ?
C1AC C6AC 1.383(7) . ?
C1AC C2AC 1.382(7) . ?
C4AC C5AC 1.372(7) . ?
C4AC C3AC 1.394(8) . ?
C6 C5 1.443(8) . ?
C6 C7 1.486(8) . ?
C5 C4 1.392(7) . ?
F6 C1 1.318(19) . ?
C6B C5B 1.445(8) . ?
C6B C7B 1.502(8) . ?
C6AB H6AB 0.9300 . ?
C6AB C1AB 1.394(7) . ?
C6AB C5AB 1.381(7) . ?
F16 C1D 1.344(13) . ?
C6D C7D 1.518(8) . ?
C2AD H2AD 0.9300 . ?
C6AC H6AC 0.9300 . ?
C6AC C5AC 1.375(8) . ?
F2 C1 1.30(2) . ?
C5A H5A 0.9300 . ?
C5A C4A 1.338(8) . ?
C1D C4AD 1.500(8) . ?
C1D F13 1.32(3) . ?
C1D F15 1.27(2) . ?
C1D F17 1.30(2) . ?
C1AB C2AB 1.375(7) . ?
F4 C1 1.267(18) . ?
C4C C01T 1.509(7) . ?
C2AC H2AC 0.9300 . ?
C2AC C3AC 1.370(8) . ?
C5B C4B 1.374(7) . ?
F9 C1B 1.312(10) . ?
C6C C7C 1.489(8) . ?
C4B C8B 1.502(8) . ?
C6AD H6AD 0.9300 . ?
C6AD C5AD 1.378(8) . ?
C5AC H5AC 0.9300 . ?
C5AD H5AD 0.9300 . ?
C5AD C4AD 1.371(8) . ?
C4 C8 1.498(7) . ?
C4A C1 1.509(8) . ?
C4A C3A 1.363(8) . ?
C2A H2A 0.9300 . ?
C2A C3A 1.397(8) . ?
C3AC H3AC 0.9300 . ?
C7C H7CA 0.9600 . ?
C7C H7CB 0.9600 . ?
C7C H7CC 0.9600 . ?
C01T H01A 0.9600 . ?
C01T H01B 0.9600 . ?
C01T H01C 0.9600 . ?
C4AB C5AB 1.380(7) . ?
C4AB C1B 1.493(8) . ?
C4AB C3AB 1.366(8) . ?
F7 C1B 1.330(11) . ?
C5AB H5AB 0.9300 . ?
C1B F12 1.30(3) . ?
C1B F8 1.30(2) . ?
C1B F10 1.34(2) . ?
C4D C8D 1.535(9) . ?
C2AB H2AB 0.9300 . ?
C2AB C3AB 1.392(7) . ?
C7D H7DA 0.9600 . ?
C7D H7DB 0.9600 . ?
C7D H7DC 0.9600 . ?
C1 F3 1.259(15) . ?
C1 F1 1.292(12) . ?
C1 F5 1.320(14) . ?
C3AB H3AB 0.9300 . ?
C7 H7A 0.9600 . ?
C7 H7B 0.9600 . ?
C7 H7C 0.9600 . ?
C8B H8BA 0.9600 . ?
C8B H8BB 0.9600 . ?
C8B H8BC 0.9600 . ?
C8 H8A 0.9600 . ?
C8 H8B 0.9600 . ?
C8 H8C 0.9600 . ?
C7B H7BA 0.9600 . ?
C7B H7BB 0.9600 . ?
C7B H7BC 0.9600 . ?
C8D H8DA 0.9600 . ?
C8D H8DB 0.9600 . ?
C8D H8DC 0.9600 . ?
C3A H3A 0.9300 . ?

loop_
_geom_hbond_atom_site_label_D
_geom_hbond_atom_site_label_H
_geom_hbond_atom_site_label_A
_geom_hbond_distance_DH
_geom_hbond_distance_HA
_geom_hbond_distance_DA
_geom_hbond_angle_DHA
_geom_hbond_site_symmetry_A
_geom_hbond_publ_flag
O3B H3B O4B 0.82 1.89 2.572(6) 140.3 . yes
O3D H3D O4D 0.82 1.85 2.553(5) 142.6 . yes
O3 H3 O4 0.82 1.87 2.557(6) 140.6 . yes
O3C H3C O4C 0.82 1.84 2.540(6) 141.8 . yes
C2A H2A O3 0.93 2.25 2.893(7) 125.8 . yes

loop_
_geom_torsion_atom_site_label_1
_geom_torsion_atom_site_label_2
_geom_torsion_atom_site_label_3
_geom_torsion_atom_site_label_4
_geom_torsion
_geom_torsion_site_symmetry_1
_geom_torsion_site_symmetry_2
_geom_torsion_site_symmetry_3
_geom_torsion_site_symmetry_4
_geom_torsion_publ_flag
F23 C1C C4AC C5AC -133.6(6) . . . . ?
F23 C1C C4AC C3AC 48.0(8) . . . . ?
F18 C1D C4AD C3AD 29.6(17) . . . . ?
F18 C1D C4AD C5AD -152.6(16) . . . . ?
O3B N1B C2B N3B -176.7(5) . . . . ?
O3B N1B C2B C1AB 8.1(8) . . . . ?
O3B N1B C5B C6B -3.4(8) . . . . ?
O3B N1B C5B C4B 176.7(5) . . . . ?
O3D N1D C5D C6D -0.9(8) . . . . ?
O3D N1D C5D C4D 180.0(5) . . . . ?
O3D N1D C2D N3D 179.8(5) . . . . ?
O3D N1D C2D C1AD -1.6(9) . . . . ?
O4 C6 C5 N1 -4.0(8) . . . . ?
O4 C6 C5 C4 174.8(6) . . . . ?
N1 C5 C4 N3 -0.9(6) . . . . ?
N1 C5 C4 C8 177.3(6) . . . . ?
N1D C5D C6D O4D -1.3(9) . . . . ?
N1D C5D C6D C7D 177.7(5) . . . . ?
N1D C5D C4D N3D 0.1(7) . . . . ?
N1D C5D C4D C8D 179.8(8) . . . . ?
N1D C2D C1AD C2AD -7.3(9) . . . . ?
N1D C2D C1AD C6AD 174.5(5) . . . . ?
F20 C1C C4AC C5AC 104.2(11) . . . . ?
F20 C1C C4AC C3AC -74.2(11) . . . . ?
O3 N1 C2 N3 -179.5(5) . . . . ?
O3 N1 C2 C1A -1.2(9) . . . . ?
O3 N1 C5 C6 -1.4(7) . . . . ?
O3 N1 C5 C4 179.4(5) . . . . ?
N1B C2B C1AB C6AB -167.0(5) . . . . ?
N1B C2B C1AB C2AB 15.1(9) . . . . ?
N1B C5B C4B N3B -0.5(6) . . . . ?
N1B C5B C4B C8B 177.9(6) . . . . ?
O4B C6B C5B N1B -0.8(8) . . . . ?
O4B C6B C5B C4B 179.0(6) . . . . ?
N3D C2D C1AD C2AD 171.2(6) . . . . ?
N3D C2D C1AD C6AD -7.0(8) . . . . ?
F22 C1C C4AC C5AC -19.2(14) . . . . ?
F22 C1C C4AC C3AC 162.4(12) . . . . ?
O3C N1C C5C C4C -178.6(5) . . . . ?
O3C N1C C5C C6C 1.0(8) . . . . ?
O3C N1C C2C N3C 177.9(5) . . . . ?
O3C N1C C2C C1AC 1.1(9) . . . . ?
C5D N1D C2D N3D -0.5(6) . . . . ?
C5D N1D C2D C1AD 178.2(5) . . . . ?
N1C C5C C4C N3C 1.0(6) . . . . ?
N1C C5C C4C C01T 177.2(6) . . . . ?
N1C C5C C6C O4C -4.4(8) . . . . ?
N1C C5C C6C C7C 178.2(5) . . . . ?
C5C N1C C2C N3C 0.0(6) . . . . ?
C5C N1C C2C C1AC -176.9(5) . . . . ?
N3B C2B C1AB C6AB 18.4(8) . . . . ?
N3B C2B C1AB C2AB -159.5(5) . . . . ?
C2D N1D C5D C6D 179.4(5) . . . . ?
C2D N1D C5D C4D 0.2(6) . . . . ?
C2D N3D C4D C5D -0.4(8) . . . . ?
C2D N3D C4D C8D 179.9(7) . . . . ?
C2D C1AD C2AD C3AD -175.9(6) . . . . ?
C2D C1AD C6AD C5AD 176.1(6) . . . . ?
C6A C1A C2 N1 -175.2(5) . . . . ?
C6A C1A C2 N3 2.9(8) . . . . ?
C6A C1A C2A C3A 0.8(9) . . . . ?
C6A C5A C4A C1 -178.0(7) . . . . ?
C6A C5A C4A C3A 1.5(10) . . . . ?
C1A C6A C5A C4A 0.0(10) . . . . ?
C1A C2A C3A C4A 0.6(10) . . . . ?
F14 C1D C4AD C3AD -92.1(12) . . . . ?
F14 C1D C4AD C5AD 85.7(12) . . . . ?
C1AD C6AD C5AD C4AD 0.7(10) . . . . ?
C1C C4AC C5AC C6AC -178.1(5) . . . . ?
C1C C4AC C3AC C2AC 178.2(6) . . . . ?
C2B N1B C5B C6B -179.5(5) . . . . ?
C2B N1B C5B C4B 0.6(6) . . . . ?
C2B N3B C4B C5B 0.2(6) . . . . ?
C2B N3B C4B C8B -178.4(5) . . . . ?
C2B C1AB C2AB C3AB 172.7(5) . . . . ?
C2 N1 C5 C6 -179.4(5) . . . . ?
C2 N1 C5 C4 1.5(6) . . . . ?
C2 N3 C4 C5 0.0(6) . . . . ?
C2 N3 C4 C8 -178.3(5) . . . . ?
C2 C1A C2A C3A -177.8(6) . . . . ?
C1AC C6AC C5AC C4AC -1.0(8) . . . . ?
C1AC C2AC C3AC C4AC 0.8(9) . . . . ?
C6 C5 C4 N3 -179.8(6) . . . . ?
C6 C5 C4 C8 -1.6(11) . . . . ?
C5 N1 C2 N3 -1.6(6) . . . . ?
C5 N1 C2 C1A 176.8(5) . . . . ?
C6B C5B C4B N3B 179.7(6) . . . . ?
C6B C5B C4B C8B -1.9(11) . . . . ?
C6AB C1AB C2AB C3AB -5.2(8) . . . . ?
F16 C1D C4AD C3AD 148.6(10) . . . . ?
F16 C1D C4AD C5AD -33.7(12) . . . . ?
C6D C5D C4D N3D -178.8(7) . . . . ?
C6D C5D C4D C8D 0.9(13) . . . . ?
C2AD C1AD C6AD C5AD -2.1(9) . . . . ?
C2AD C3AD C4AD C1D 177.1(6) . . . . ?
C2AD C3AD C4AD C5AD -0.6(9) . . . . ?
C2C N3C C4C C5C -1.1(6) . . . . ?
C2C N3C C4C C01T -177.7(5) . . . . ?
C2C N1C C5C C4C -0.6(6) . . . . ?
C2C N1C C5C C6C 179.0(5) . . . . ?
C2C C1AC C6AC C5AC -177.9(5) . . . . ?
C2C C1AC C2AC C3AC 177.9(5) . . . . ?
C6AC C1AC C2C N3C -3.8(8) . . . . ?
C6AC C1AC C2C N1C 172.6(5) . . . . ?
C6AC C1AC C2AC C3AC -1.5(8) . . . . ?
C5A C6A C1A C2 177.6(6) . . . . ?
C5A C6A C1A C2A -1.1(9) . . . . ?
C5A C4A C1 F6 -51(3) . . . . ?
C5A C4A C1 F2 176(5) . . . . ?
C5A C4A C1 F4 63.4(19) . . . . ?
C5A C4A C1 F3 95(3) . . . . ?
C5A C4A C1 F1 -140.7(11) . . . . ?
C5A C4A C1 F5 -26.7(14) . . . . ?
C5A C4A C3A C2A -1.8(10) . . . . ?
C1AB C6AB C5AB C4AB -0.8(9) . . . . ?
C1AB C2AB C3AB C4AB 1.2(9) . . . . ?
C4C N3C C2C N1C 0.7(6) . . . . ?
C4C N3C C2C C1AC 177.6(5) . . . . ?
C4C C5C C6C O4C 175.0(7) . . . . ?
C4C C5C C6C C7C -2.4(11) . . . . ?
C2AC C1AC C2C N3C 176.8(5) . . . . ?
C2AC C1AC C2C N1C -6.9(9) . . . . ?
C2AC C1AC C6AC C5AC 1.6(8) . . . . ?
C5B N1B C2B N3B -0.5(6) . . . . ?
C5B N1B C2B C1AB -175.8(5) . . . . ?
C6C C5C C4C N3C -178.5(6) . . . . ?
C6C C5C C4C C01T -2.3(11) . . . . ?
C4B N3B C2B N1B 0.2(6) . . . . ?
C4B N3B C2B C1AB 175.7(5) . . . . ?
C6AD C1AD C2AD C3AD 2.2(8) . . . . ?
C6AD C5AD C4AD C3AD 0.6(9) . . . . ?
C6AD C5AD C4AD C1D -177.1(6) . . . . ?
C5AC C4AC C3AC C2AC -0.2(8) . . . . ?
C4AD C3AD C2AD C1AD -0.8(9) . . . . ?
C4 N3 C2 N1 0.9(6) . . . . ?
C4 N3 C2 C1A -177.4(5) . . . . ?
C2A C1A C2 N1 3.5(9) . . . . ?
C2A C1A C2 N3 -178.5(5) . . . . ?
C3AC C4AC C5AC C6AC 0.3(8) . . . . ?
C5AB C6AB C1AB C2B -173.1(5) . . . . ?
C5AB C6AB C1AB C2AB 5.0(8) . . . . ?
C5AB C4AB C1B F11 42.6(11) . . . . ?
C5AB C4AB C1B F9 164.8(13) . . . . ?
C5AB C4AB C1B F7 -73.1(13) . . . . ?
C5AB C4AB C1B F12 13(6) . . . . ?
C5AB C4AB C1B F8 -129(3) . . . . ?
C5AB C4AB C1B F10 121(2) . . . . ?
C5AB C4AB C3AB C2AB 3.2(9) . . . . ?
C1B C4AB C5AB C6AB 174.2(6) . . . . ?
C1B C4AB C3AB C2AB -174.3(6) . . . . ?
C4D N3D C2D N1D 0.5(7) . . . . ?
C4D N3D C2D C1AD -178.2(5) . . . . ?
C4D C5D C6D O4D 177.5(7) . . . . ?
C4D C5D C6D C7D -3.5(11) . . . . ?
C1 C4A C3A C2A 177.7(7) . . . . ?
C3AB C4AB C5AB C6AB -3.4(9) . . . . ?
C3AB C4AB C1B F11 -139.9(9) . . . . ?
C3AB C4AB C1B F9 -17.7(15) . . . . ?
C3AB C4AB C1B F7 104.4(12) . . . . ?
C3AB C4AB C1B F12 -169(6) . . . . ?
C3AB C4AB C1B F8 48(3) . . . . ?
C3AB C4AB C1B F10 -61(2) . . . . ?
C7 C6 C5 N1 176.1(5) . . . . ?
C7 C6 C5 C4 -5.1(10) . . . . ?
C7B C6B C5B N1B 178.5(5) . . . . ?
C7B C6B C5B C4B -1.7(10) . . . . ?
C3A C4A C1 F6 130(2) . . . . ?
C3A C4A C1 F2 -4(5) . . . . ?
C3A C4A C1 F4 -116.1(17) . . . . ?
C3A C4A C1 F3 -85(3) . . . . ?
C3A C4A C1 F1 39.8(14) . . . . ?
C3A C4A C1 F5 153.8(12) . . . . ?
F13 C1D C4AD C3AD -60(4) . . . . ?
F13 C1D C4AD C5AD 118(4) . . . . ?
F15 C1D C4AD C3AD 179(4) . . . . ?
F15 C1D C4AD C5AD -4(4) . . . . ?
F17 C1D C4AD C3AD 49(2) . . . . ?
F17 C1D C4AD C5AD -133(2) . . . . ?
F21 C1C C4AC C5AC -1(3) . . . . ?
F21 C1C C4AC C3AC -179(3) . . . . ?
F19 C1C C4AC C5AC 119(4) . . . . ?
F19 C1C C4AC C3AC -59(4) . . . . ?
